data_7217624
loop_
_publ_author_name
'Reddy, Chennakesava'
'Srinivasarao, Arulananda Babu'
'Aslam, Nayyar Ahmad'

_publ_section_title
;
 Indium-assisted aluminium-based stereoselective allylation of
 prostereogenic \a, \a-disubstituted cycloalkanones and imines
;
_journal_name_full 'RSC Advances'
_journal_paper_doi 10.1039/C4RA04293J
_journal_year 2014
_chemical_formula_moiety 'C19 H24 Cl2 O3'
_chemical_formula_sum 'C19 H24 Cl2 O3'
_chemical_formula_weight 371.28
_chemical_name_systematic
;
 ?
;
_space_group_crystal_system triclinic
_space_group_IT_number 2
_space_group_name_Hall '-P 1'
_space_group_name_H-M_alt 'P -1'
_symmetry_space_group_name_Hall '-P 1'
_symmetry_space_group_name_H-M 'P -1'
_atom_sites_solution_hydrogens geom
_atom_sites_solution_primary direct
_atom_sites_solution_secondary difmap
_audit_creation_date 2014-01-03T23:53:55-00:00
_audit_creation_method 'WinGX routine CIF_UPDATE'
_cell_angle_alpha 61.212(2)
_cell_angle_beta 66.057(2)
_cell_angle_gamma 71.403(3)
_cell_formula_units_Z 2
_cell_length_a 9.5268(4)
_cell_length_b 11.1801(6)
_cell_length_c 11.2526(5)
_cell_measurement_reflns_used 4758
_cell_measurement_temperature 298
_cell_measurement_theta_max 24.485
_cell_measurement_theta_min 2.168
_cell_volume 948.53(8)
_computing_data_reduction 'SAINT v7.68A (Bruker, 2009)'
_computing_molecular_graphics
;
O. V. Dolomanov, L. J. Bourhis, R. J. Gildea, J. A. K. Howard and H. Puschmann,
OLEX2: a complete structure solution, refinement and analysis program.
        J. Appl. Cryst. (2009). 42, 339-341.
;
_computing_publication_material
;
O. V. Dolomanov, L. J. Bourhis, R. J. Gildea, J. A. K. Howard and H. Puschmann,
OLEX2: a complete structure solution, refinement and analysis program.
        J. Appl. Cryst. (2009). 42, 339-341.
;
_computing_structure_refinement
;
        SHELXL, G.M. Sheldrick, Acta Cryst.
        2008). A64, 112-122
;
_computing_structure_solution 'SHELXS-97 (Sheldrick, 1990)'
_diffrn_ambient_temperature 298
_diffrn_measured_fraction_theta_full 0.993
_diffrn_measured_fraction_theta_max 0.993
_diffrn_radiation_monochromator graphite
_diffrn_radiation_type 'MO K\a'
_diffrn_radiation_wavelength 0.71073
_diffrn_reflns_av_R_equivalents 0.0233
_diffrn_reflns_limit_h_max 11
_diffrn_reflns_limit_h_min -11
_diffrn_reflns_limit_k_max 12
_diffrn_reflns_limit_k_min -13
_diffrn_reflns_limit_l_max 11
_diffrn_reflns_limit_l_min -13
_diffrn_reflns_number 11741
_diffrn_reflns_theta_full 25.02
_diffrn_reflns_theta_max 25.02
_diffrn_reflns_theta_min 2.1
_diffrn_source 'fine-focus sealed tube'
_exptl_absorpt_coefficient_mu 0.356
_exptl_absorpt_correction_T_max 0.7457
_exptl_absorpt_correction_T_min 0.684
_exptl_absorpt_correction_type multi-scan
_exptl_absorpt_process_details
;
        SADABS-2008/1 (Bruker,2008) was used for absorption correction.
        R(int) was 0.0472 before and 0.0388 after correction.
        The Ratio of minimum to maximum transmission is 0.9173.
        The \l/2 correction factor is 0.0015.
;
_exptl_crystal_density_diffrn 1.3
_exptl_crystal_density_method 'not measured'
_exptl_crystal_F_000 392
_exptl_crystal_size_max 0.3
_exptl_crystal_size_mid 0.2
_exptl_crystal_size_min 0.1
_refine_diff_density_max 0.327
_refine_diff_density_min -0.431
_refine_diff_density_rms 0.039
_refine_ls_extinction_method none
_refine_ls_goodness_of_fit_ref 1.047
_refine_ls_hydrogen_treatment mixed
_refine_ls_matrix_type full
_refine_ls_number_parameters 220
_refine_ls_number_reflns 3336
_refine_ls_number_restraints 0
_refine_ls_restrained_S_all 1.047
_refine_ls_R_factor_all 0.0697
_refine_ls_R_factor_gt 0.0439
_refine_ls_shift/su_max 0.001
_refine_ls_shift/su_mean 0
_refine_ls_structure_factor_coef Fsqd
_refine_ls_weighting_details 'calc w=1/[\s^2^(Fo^2^)+(0.0460P)^2^+0.3658P] where P=(Fo^2^+2Fc^2^)/3'
_refine_ls_weighting_scheme calc
_refine_ls_wR_factor_gt 0.1022
_refine_ls_wR_factor_ref 0.1171
_reflns_number_gt 2371
_reflns_number_total 3336
_reflns_threshold_expression >2sigma(I)
_cod_data_source_file c4ra04293j2.cif
_cod_data_source_block sci216_cr720a_0m
_cod_database_code 7217624

loop_
_space_group_symop_id
_space_group_symop_operation_xyz
1 'x, y, z'
2 '-x, -y, -z'

loop_
_atom_site_label
_atom_site_type_symbol
_atom_site_fract_x
_atom_site_fract_y
_atom_site_fract_z
_atom_site_U_iso_or_equiv
_atom_site_adp_type
_atom_site_occupancy
_atom_site_symmetry_multiplicity
_atom_site_calc_flag
_atom_site_refinement_flags
Cl1 Cl 1.07826(11) 0.30434(9) 0.11167(8) 0.0909(3) Uani 1 1 d .
Cl2 Cl 1.18089(8) 0.24421(10) 0.56964(8) 0.0831(3) Uani 1 1 d .
O1 O 0.52195(18) 0.32961(16) 0.73355(19) 0.0589(5) Uani 1 1 d .
O2 O 0.73850(17) 0.01187(15) 1.04751(17) 0.0523(4) Uani 1 1 d .
H2 H 0.6577 -0.013 1.0644 0.078 Uiso 1 1 calc R
O3 O 0.55376(19) 0.10032(17) 0.83257(19) 0.0597(5) Uani 1 1 d .
C1 C 1.0214(3) 0.2463(3) 0.2957(3) 0.0554(6) Uani 1 1 d .
C2 C 1.1090(3) 0.2640(3) 0.3558(3) 0.0556(6) Uani 1 1 d .
H2A H 1.1979 0.3053 0.2991 0.067 Uiso 1 1 calc R
C3 C 1.0630(3) 0.2196(3) 0.5014(3) 0.0504(6) Uani 1 1 d .
C4 C 0.9305(2) 0.1578(2) 0.5915(2) 0.0458(6) Uani 1 1 d .
C5 C 0.8795(3) 0.1086(2) 0.7507(2) 0.0509(6) Uani 1 1 d .
H5A H 0.9689 0.093 0.78 0.061 Uiso 1 1 calc R
H5B H 0.8436 0.0206 0.7937 0.061 Uiso 1 1 calc R
C6 C 0.7484(2) 0.2094(2) 0.8095(2) 0.0407(5) Uani 1 1 d .
C7 C 0.6004(3) 0.2061(2) 0.7926(2) 0.0443(5) Uani 1 1 d .
C8 C 0.3748(3) 0.3305(3) 0.7219(4) 0.0784(9) Uani 1 1 d .
H8A H 0.3098 0.2758 0.814 0.094 Uiso 1 1 calc R
H8B H 0.3931 0.2913 0.6556 0.094 Uiso 1 1 calc R
C9 C 0.2979(4) 0.4738(3) 0.6714(4) 0.1030(12) Uani 1 1 d .
H9A H 0.2718 0.509 0.7418 0.154 Uiso 1 1 calc R
H9B H 0.2048 0.4778 0.655 0.154 Uiso 1 1 calc R
H9C H 0.3665 0.5287 0.5842 0.154 Uiso 1 1 calc R
C10 C 0.7944(3) 0.3531(2) 0.7467(2) 0.0493(6) Uani 1 1 d .
H10A H 0.8663 0.3743 0.6512 0.059 Uiso 1 1 calc R
H10B H 0.7032 0.4238 0.7428 0.059 Uiso 1 1 calc R
C11 C 0.8719(3) 0.3463(3) 0.8468(3) 0.0641(7) Uani 1 1 d .
H11A H 0.98 0.3583 0.7968 0.077 Uiso 1 1 calc R
H11B H 0.8192 0.4185 0.8814 0.077 Uiso 1 1 calc R
C12 C 0.8596(3) 0.2050(2) 0.9698(3) 0.0530(6) Uani 1 1 d .
H12A H 0.8393 0.2112 1.0585 0.064 Uiso 1 1 calc R
H12B H 0.955 0.1414 0.9541 0.064 Uiso 1 1 calc R
C13 C 0.7247(2) 0.1574(2) 0.9735(2) 0.0419(5) Uani 1 1 d .
C14 C 0.5655(2) 0.2283(2) 1.0426(2) 0.0470(6) Uani 1 1 d .
H14A H 0.5498 0.3241 0.977 0.056 Uiso 1 1 calc R
H14B H 0.4846 0.1846 1.0549 0.056 Uiso 1 1 calc R
C15 C 0.5455(3) 0.2246(3) 1.1836(3) 0.0519(6) Uani 1 1 d .
C16 C 0.5304(4) 0.0911(3) 1.3085(3) 0.0958(11) Uani 1 1 d .
H16A H 0.5074 0.1051 1.3927 0.144 Uiso 1 1 calc R
H16B H 0.6261 0.0287 1.2966 0.144 Uiso 1 1 calc R
H16C H 0.4479 0.0528 1.3174 0.144 Uiso 1 1 calc R
C17 C 0.5392(3) 0.3379(3) 1.1961(3) 0.0735(8) Uani 1 1 d .
H17A H 0.525 0.3342 1.2845 0.088 Uiso 1 1 calc R
H17B H 0.5489 0.4214 1.1165 0.088 Uiso 1 1 calc R
C18 C 0.8480(3) 0.1409(2) 0.5243(3) 0.0547(6) Uani 1 1 d .
H18 H 0.7597 0.0986 0.5802 0.066 Uiso 1 1 calc R
C19 C 0.8910(3) 0.1839(3) 0.3791(3) 0.0587(7) Uani 1 1 d .
H19 H 0.8328 0.1709 0.3381 0.07 Uiso 1 1 calc R

loop_
_atom_site_aniso_label
_atom_site_aniso_U_11
_atom_site_aniso_U_22
_atom_site_aniso_U_33
_atom_site_aniso_U_23
_atom_site_aniso_U_13
_atom_site_aniso_U_12
Cl1 0.1169(7) 0.1025(7) 0.0549(4) -0.0278(4) -0.0273(4) -0.0239(5)
Cl2 0.0529(4) 0.1388(8) 0.0768(5) -0.0546(5) -0.0171(3) -0.0242(4)
O1 0.0563(10) 0.0440(10) 0.0803(12) -0.0150(9) -0.0393(9) -0.0047(8)
O2 0.0528(9) 0.0388(9) 0.0565(10) -0.0101(8) -0.0212(8) -0.0052(7)
O3 0.0589(10) 0.0451(10) 0.0754(12) -0.0175(9) -0.0219(9) -0.0176(8)
C1 0.0630(15) 0.0502(16) 0.0527(14) -0.0217(13) -0.0217(12) -0.0017(12)
C2 0.0517(14) 0.0580(17) 0.0540(15) -0.0221(13) -0.0120(12) -0.0113(12)
C3 0.0423(12) 0.0570(16) 0.0551(15) -0.0256(13) -0.0174(11) -0.0037(11)
C4 0.0416(12) 0.0401(14) 0.0526(14) -0.0205(11) -0.0158(10) 0.0019(10)
C5 0.0493(13) 0.0406(14) 0.0532(14) -0.0174(11) -0.0141(11) 0.0001(10)
C6 0.0382(11) 0.0332(12) 0.0464(13) -0.0134(10) -0.0134(9) -0.0039(9)
C7 0.0465(12) 0.0409(14) 0.0427(13) -0.0163(11) -0.0129(10) -0.0048(11)
C8 0.0660(17) 0.067(2) 0.117(3) -0.0268(18) -0.0572(18) -0.0065(15)
C9 0.071(2) 0.072(2) 0.159(4) -0.023(2) -0.065(2) -0.0026(17)
C10 0.0438(12) 0.0417(14) 0.0544(14) -0.0154(12) -0.0107(11) -0.0092(10)
C11 0.0648(16) 0.0643(18) 0.0690(17) -0.0253(15) -0.0159(13) -0.0259(13)
C12 0.0455(13) 0.0569(16) 0.0594(15) -0.0236(13) -0.0179(11) -0.0088(11)
C13 0.0407(11) 0.0351(13) 0.0457(13) -0.0114(10) -0.0160(10) -0.0050(9)
C14 0.0422(12) 0.0451(14) 0.0492(14) -0.0171(11) -0.0135(10) -0.0051(10)
C15 0.0482(13) 0.0528(16) 0.0499(14) -0.0200(13) -0.0116(11) -0.0078(11)
C16 0.138(3) 0.075(2) 0.0490(17) -0.0150(16) -0.0147(18) -0.020(2)
C17 0.085(2) 0.075(2) 0.0681(18) -0.0378(17) -0.0205(15) -0.0101(16)
C18 0.0470(13) 0.0502(15) 0.0702(17) -0.0310(14) -0.0122(12) -0.0081(11)
C19 0.0597(15) 0.0612(17) 0.0712(18) -0.0366(15) -0.0264(14) -0.0045(13)

loop_
_atom_type_symbol
_atom_type_description
_atom_type_scat_dispersion_real
_atom_type_scat_dispersion_imag
_atom_type_scat_source
C C 0.0033 0.0016 'International Tables Vol C Tables 4.2.6.8 and 6.1.1.4'
H H 0 0 'International Tables Vol C Tables 4.2.6.8 and 6.1.1.4'
O O 0.0106 0.006 'International Tables Vol C Tables 4.2.6.8 and 6.1.1.4'
Cl Cl 0.1484 0.1585 'International Tables Vol C Tables 4.2.6.8 and 6.1.1.4'

loop_
_geom_angle_atom_site_label_1
_geom_angle_atom_site_label_2
_geom_angle_atom_site_label_3
_geom_angle
C7 O1 C8 116.23(19)
C13 O2 H2 109.5
C2 C1 Cl1 118.9(2)
C2 C1 C19 120.8(2)
C19 C1 Cl1 120.3(2)
C1 C2 H2A 120.5
C1 C2 C3 118.9(2)
C3 C2 H2A 120.5
C2 C3 Cl2 116.19(18)
C2 C3 C4 123.0(2)
C4 C3 Cl2 120.80(19)
C3 C4 C5 123.4(2)
C18 C4 C3 115.3(2)
C18 C4 C5 121.2(2)
C4 C5 H5A 108.6
C4 C5 H5B 108.6
C4 C5 C6 114.64(18)
H5A C5 H5B 107.6
C6 C5 H5A 108.6
C6 C5 H5B 108.6
C5 C6 C13 109.41(17)
C7 C6 C5 107.38(18)
C7 C6 C10 116.36(18)
C7 C6 C13 108.65(16)
C10 C6 C5 112.54(17)
C10 C6 C13 102.23(17)
O1 C7 C6 114.69(19)
O3 C7 O1 122.1(2)
O3 C7 C6 123.2(2)
O1 C8 H8A 110.1
O1 C8 H8B 110.1
O1 C8 C9 108.0(2)
H8A C8 H8B 108.4
C9 C8 H8A 110.1
C9 C8 H8B 110.1
C8 C9 H9A 109.5
C8 C9 H9B 109.5
C8 C9 H9C 109.5
H9A C9 H9B 109.5
H9A C9 H9C 109.5
H9B C9 H9C 109.5
C6 C10 H10A 110.5
C6 C10 H10B 110.5
H10A C10 H10B 108.7
C11 C10 C6 106.07(19)
C11 C10 H10A 110.5
C11 C10 H10B 110.5
C10 C11 H11A 110.4
C10 C11 H11B 110.4
H11A C11 H11B 108.6
C12 C11 C10 106.85(19)
C12 C11 H11A 110.4
C12 C11 H11B 110.4
C11 C12 H12A 110.7
C11 C12 H12B 110.7
C11 C12 C13 105.20(19)
H12A C12 H12B 108.8
C13 C12 H12A 110.7
C13 C12 H12B 110.7
O2 C13 C6 113.38(17)
O2 C13 C12 108.92(18)
O2 C13 C14 110.93(17)
C12 C13 C6 101.91(17)
C12 C13 C14 111.87(18)
C14 C13 C6 109.55(17)
C13 C14 H14A 108.3
C13 C14 H14B 108.3
H14A C14 H14B 107.4
C15 C14 C13 115.91(19)
C15 C14 H14A 108.3
C15 C14 H14B 108.3
C16 C15 C14 118.1(2)
C17 C15 C14 121.0(2)
C17 C15 C16 120.9(3)
C15 C16 H16A 109.5
C15 C16 H16B 109.5
C15 C16 H16C 109.5
H16A C16 H16B 109.5
H16A C16 H16C 109.5
H16B C16 H16C 109.5
C15 C17 H17A 120
C15 C17 H17B 120
H17A C17 H17B 120
C4 C18 H18 118.5
C19 C18 C4 123.1(2)
C19 C18 H18 118.5
C1 C19 C18 118.9(2)
C1 C19 H19 120.6
C18 C19 H19 120.6

loop_
_geom_bond_atom_site_label_1
_geom_bond_atom_site_label_2
_geom_bond_distance
Cl1 C1 1.739(3)
Cl2 C3 1.739(2)
O1 C7 1.329(3)
O1 C8 1.456(3)
O2 H2 0.82
O2 C13 1.416(2)
O3 C7 1.208(3)
C1 C2 1.373(3)
C1 C19 1.373(3)
C2 H2A 0.93
C2 C3 1.377(3)
C3 C4 1.393(3)
C4 C5 1.505(3)
C4 C18 1.392(3)
C5 H5A 0.97
C5 H5B 0.97
C5 C6 1.555(3)
C6 C7 1.512(3)
C6 C10 1.541(3)
C6 C13 1.583(3)
C8 H8A 0.97
C8 H8B 0.97
C8 C9 1.463(4)
C9 H9A 0.96
C9 H9B 0.96
C9 H9C 0.96
C10 H10A 0.97
C10 H10B 0.97
C10 C11 1.541(3)
C11 H11A 0.97
C11 H11B 0.97
C11 C12 1.519(3)
C12 H12A 0.97
C12 H12B 0.97
C12 C13 1.519(3)
C13 C14 1.550(3)
C14 H14A 0.97
C14 H14B 0.97
C14 C15 1.500(3)
C15 C16 1.475(4)
C15 C17 1.320(4)
C16 H16A 0.96
C16 H16B 0.96
C16 H16C 0.96
C17 H17A 0.93
C17 H17B 0.93
C18 H18 0.93
C18 C19 1.377(3)
C19 H19 0.93
